data_7227705
loop_
_publ_author_name
'Wu, Bing-Bing'
'Wang, Zhong-Xia'

_publ_section_title
;
 Crown ether complexes of potassium quinolin-8-olates: synthesis,
 characterization and catalysis toward the ring-opening polymerization of
 rac-lactide
;
_journal_issue 19
_journal_name_full 'RSC Adv.'
_journal_page_first 11657
_journal_paper_doi 10.1039/C7RA01186E
_journal_volume 7
_journal_year 2017
_chemical_formula_sum 'C25 H38 K N O8'
_chemical_formula_weight 519.66
_chemical_name_systematic
; 
 ? 
;
_chemical_properties_physical ', Moisture-sensitive'
_space_group_IT_number 14
_symmetry_cell_setting monoclinic
_symmetry_space_group_name_Hall '-P 2yn'
_symmetry_space_group_name_H-M 'P 1 21/n 1'
_atom_sites_solution_hydrogens geom
_atom_sites_solution_primary direct
_atom_sites_solution_secondary difmap
_audit_creation_method SHELXL-97
_audit_update_record
;
2016-10-10 deposited with the CCDC.
2017-02-10 downloaded from the CCDC.
;
_cell_angle_alpha 90.00
_cell_angle_beta 106.388(2)
_cell_angle_gamma 90.00
_cell_formula_units_Z 4
_cell_length_a 15.4725(12)
_cell_length_b 8.3765(7)
_cell_length_c 22.2908(19)
_cell_measurement_reflns_used 2383
_cell_measurement_temperature 298(2)
_cell_measurement_theta_max 25.611
_cell_measurement_theta_min 2.745
_cell_volume 2771.6(4)
_computing_cell_refinement 'Bruker SMART'
_computing_data_collection 'Bruker SMART'
_computing_data_reduction 'Bruker SHELXTL'
_computing_molecular_graphics 'Bruker SHELXTL'
_computing_publication_material 'Bruker SHELXTL'
_computing_structure_refinement 'SHELXL-97 (Sheldrick, 1997)'
_computing_structure_solution 'SHELXS-97 (Sheldrick, 1990)'
_diffrn_ambient_temperature 298(2)
_diffrn_measured_fraction_theta_full 0.998
_diffrn_measured_fraction_theta_max 0.998
_diffrn_measurement_device_type 'CCD area detector'
_diffrn_measurement_method 'phi and omega scans'
_diffrn_radiation_monochromator graphite
_diffrn_radiation_source 'fine-focus sealed tube'
_diffrn_radiation_type MoK\a
_diffrn_radiation_wavelength 0.71073
_diffrn_reflns_av_R_equivalents 0.0584
_diffrn_reflns_av_sigmaI/netI 0.0761
_diffrn_reflns_limit_h_max 16
_diffrn_reflns_limit_h_min -18
_diffrn_reflns_limit_k_max 9
_diffrn_reflns_limit_k_min -9
_diffrn_reflns_limit_l_max 23
_diffrn_reflns_limit_l_min -26
_diffrn_reflns_number 13547
_diffrn_reflns_theta_full 25.02
_diffrn_reflns_theta_max 25.02
_diffrn_reflns_theta_min 2.61
_exptl_absorpt_coefficient_mu 0.237
_exptl_absorpt_correction_T_max 0.9767
_exptl_absorpt_correction_T_min 0.9586
_exptl_absorpt_correction_type multi-scan
_exptl_absorpt_process_details sadabs
_exptl_crystal_colour yellow
_exptl_crystal_density_diffrn 1.245
_exptl_crystal_density_method 'not measured'
_exptl_crystal_description prism
_exptl_crystal_F_000 1112
_exptl_crystal_recrystallization_method 'Re-crystallisation from solvent: THF'
_exptl_crystal_size_max 0.18
_exptl_crystal_size_mid 0.13
_exptl_crystal_size_min 0.10
_refine_diff_density_max 0.304
_refine_diff_density_min -0.243
_refine_diff_density_rms 0.041
_refine_ls_extinction_method none
_refine_ls_goodness_of_fit_ref 1.078
_refine_ls_hydrogen_treatment mixed
_refine_ls_matrix_type full
_refine_ls_number_parameters 316
_refine_ls_number_reflns 4867
_refine_ls_number_restraints 0
_refine_ls_restrained_S_all 1.078
_refine_ls_R_factor_all 0.1088
_refine_ls_R_factor_gt 0.0490
_refine_ls_shift/su_max 0.001
_refine_ls_shift/su_mean 0.000
_refine_ls_structure_factor_coef Fsqd
_refine_ls_weighting_details 'calc w=1/[\s^2^(Fo^2^)+(0.0255P)^2^+0.0000P] where P=(Fo^2^+2Fc^2^)/3'
_refine_ls_weighting_scheme calc
_refine_ls_wR_factor_gt 0.0873
_refine_ls_wR_factor_ref 0.0961
_reflns_number_gt 2566
_reflns_number_total 4867
_reflns_threshold_expression >2sigma(I)
_cod_data_source_file c7ra01186e2.cif
_cod_data_source_block 160228a
_cod_depositor_comments
;
The following automatic conversions were performed:

'_symmetry_cell_setting' value 'Monoclinic' changed to 'monoclinic'
according to
/usr/data/users/saulius/crontab/automatic-downloads/rss-feeds/RSC/lib/dictionaries/cif_core.dic
dictionary named 'cif_core.dic' version 2.4.2 from 2011-04-26.

Automatic conversion script
Id: cif_fix_values 4268 2015-11-12 08:31:59Z antanas 
;
_cod_original_sg_symbol_H-M P2(1)/n
_cod_database_code 7227705

loop_
_symmetry_equiv_pos_as_xyz
'x, y, z'
'-x+1/2, y+1/2, -z+1/2'
'-x, -y, -z'
'x-1/2, -y-1/2, z-1/2'

loop_
_atom_site_label
_atom_site_type_symbol
_atom_site_fract_x
_atom_site_fract_y
_atom_site_fract_z
_atom_site_U_iso_or_equiv
_atom_site_adp_type
_atom_site_occupancy
_atom_site_symmetry_multiplicity
_atom_site_calc_flag
_atom_site_refinement_flags
K1 K 0.54276(4) 0.49533(8) 0.68834(3) 0.05086(19) Uani 1 1 d .
N1 N 0.37262(15) 0.3989(3) 0.69943(13) 0.0597(7) Uani 1 1 d .
O1 O 0.44098(12) 0.2808(2) 0.60614(9) 0.0572(6) Uani 1 1 d .
O2 O 0.66269(11) 0.2506(2) 0.75119(9) 0.0536(5) Uani 1 1 d .
O3 O 0.67427(11) 0.3530(2) 0.62994(9) 0.0525(5) Uani 1 1 d .
O4 O 0.57019(13) 0.6255(3) 0.57729(9) 0.0602(6) Uani 1 1 d .
O5 O 0.53047(13) 0.8435(2) 0.65971(9) 0.0580(6) Uani 1 1 d .
O6 O 0.52751(12) 0.7507(2) 0.78210(9) 0.0531(5) Uani 1 1 d .
O7 O 0.63039(12) 0.4805(3) 0.83331(9) 0.0579(5) Uani 1 1 d .
O8 O 0.0906(5) 0.6948(7) 0.4963(2) 0.207(2) Uani 1 1 d .
C1 C 0.3380(2) 0.4546(4) 0.74340(16) 0.0737(11) Uani 1 1 d .
H1 H 0.3748 0.5162 0.7752 0.088 Uiso 1 1 calc R
C2 C 0.2496(2) 0.4261(4) 0.74477(17) 0.0757(11) Uani 1 1 d .
H2 H 0.2287 0.4661 0.7770 0.091 Uiso 1 1 calc R
C3 C 0.1949(2) 0.3384(4) 0.69779(17) 0.0676(10) Uani 1 1 d .
H3 H 0.1358 0.3183 0.6977 0.081 Uiso 1 1 calc R
C4 C 0.22730(19) 0.2780(4) 0.64923(15) 0.0514(8) Uani 1 1 d .
C5 C 0.31881(18) 0.3105(3) 0.65218(14) 0.0461(8) Uani 1 1 d .
C6 C 0.35808(19) 0.2527(3) 0.60383(14) 0.0468(7) Uani 1 1 d .
C7 C 0.2998(2) 0.1634(4) 0.55570(14) 0.0582(9) Uani 1 1 d .
H7 H 0.3215 0.1230 0.5239 0.070 Uiso 1 1 calc R
C8 C 0.2103(2) 0.1334(4) 0.55403(15) 0.0664(9) Uani 1 1 d .
H8 H 0.1746 0.0737 0.5211 0.080 Uiso 1 1 calc R
C9 C 0.1736(2) 0.1884(4) 0.59886(17) 0.0666(10) Uani 1 1 d .
H9 H 0.1137 0.1670 0.5963 0.080 Uiso 1 1 calc R
C10 C 0.71734(19) 0.1760(4) 0.71700(15) 0.0583(9) Uani 1 1 d .
H10A H 0.7259 0.0641 0.7284 0.070 Uiso 1 1 calc R
H10B H 0.7760 0.2268 0.7271 0.070 Uiso 1 1 calc R
C11 C 0.6720(2) 0.1912(4) 0.64883(14) 0.0571(9) Uani 1 1 d .
H11A H 0.7023 0.1242 0.6256 0.069 Uiso 1 1 calc R
H11B H 0.6100 0.1557 0.6399 0.069 Uiso 1 1 calc R
C12 C 0.6295(2) 0.3719(4) 0.56443(14) 0.0585(9) Uani 1 1 d .
H12A H 0.5686 0.3305 0.5552 0.070 Uiso 1 1 calc R
H12B H 0.6613 0.3119 0.5401 0.070 Uiso 1 1 calc R
C13 C 0.62693(19) 0.5442(4) 0.54709(14) 0.0596(9) Uani 1 1 d .
H13A H 0.6872 0.5889 0.5602 0.071 Uiso 1 1 calc R
H13B H 0.6037 0.5561 0.5021 0.071 Uiso 1 1 calc R
C14 C 0.5601(2) 0.7900(4) 0.56299(14) 0.0579(9) Uani 1 1 d .
H14A H 0.5387 0.8049 0.5181 0.069 Uiso 1 1 calc R
H14B H 0.6176 0.8438 0.5783 0.069 Uiso 1 1 calc R
C15 C 0.4939(2) 0.8585(4) 0.59341(14) 0.0616(9) Uani 1 1 d .
H15A H 0.4830 0.9700 0.5821 0.074 Uiso 1 1 calc R
H15B H 0.4371 0.8016 0.5796 0.074 Uiso 1 1 calc R
C16 C 0.4753(2) 0.9192(4) 0.69352(15) 0.0640(9) Uani 1 1 d .
H16A H 0.4178 0.8650 0.6851 0.077 Uiso 1 1 calc R
H16B H 0.4643 1.0295 0.6803 0.077 Uiso 1 1 calc R
C17 C 0.5225(2) 0.9123(4) 0.76093(15) 0.0615(9) Uani 1 1 d .
H17A H 0.5828 0.9556 0.7685 0.074 Uiso 1 1 calc R
H17B H 0.4904 0.9763 0.7839 0.074 Uiso 1 1 calc R
C18 C 0.5738(2) 0.7371(4) 0.84701(13) 0.0600(9) Uani 1 1 d .
H18A H 0.5424 0.7978 0.8714 0.072 Uiso 1 1 calc R
H18B H 0.6343 0.7798 0.8550 0.072 Uiso 1 1 calc R
C19 C 0.5780(2) 0.5654(4) 0.86543(14) 0.0635(9) Uani 1 1 d .
H19A H 0.6047 0.5555 0.9102 0.076 Uiso 1 1 calc R
H19B H 0.5176 0.5212 0.8551 0.076 Uiso 1 1 calc R
C20 C 0.6389(2) 0.3156(4) 0.84850(14) 0.0626(9) Uani 1 1 d .
H20A H 0.5804 0.2644 0.8349 0.075 Uiso 1 1 calc R
H20B H 0.6621 0.3023 0.8934 0.075 Uiso 1 1 calc R
C21 C 0.7017(2) 0.2407(4) 0.81670(14) 0.0607(9) Uani 1 1 d .
H21A H 0.7591 0.2959 0.8284 0.073 Uiso 1 1 calc R
H21B H 0.7120 0.1299 0.8293 0.073 Uiso 1 1 calc R
C22 C 0.1783(6) 0.6516(9) 0.5212(4) 0.186(3) Uani 1 1 d .
H22A H 0.2173 0.7089 0.5014 0.223 Uiso 1 1 calc R
H22B H 0.1862 0.5378 0.5166 0.223 Uiso 1 1 calc R
C23 C 0.1979(5) 0.6971(7) 0.5891(4) 0.160(2) Uani 1 1 d .
H23A H 0.2365 0.6189 0.6159 0.191 Uiso 1 1 calc R
H23B H 0.2262 0.8013 0.5969 0.191 Uiso 1 1 calc R
C24 C 0.1075(6) 0.6991(8) 0.5990(3) 0.172(3) Uani 1 1 d .
H24A H 0.0939 0.5970 0.6148 0.206 Uiso 1 1 calc R
H24B H 0.1033 0.7821 0.6284 0.206 Uiso 1 1 calc R
C25 C 0.0487(4) 0.7300(9) 0.5397(4) 0.192(3) Uani 1 1 d .
H25A H -0.0053 0.6655 0.5331 0.230 Uiso 1 1 calc R
H25B H 0.0312 0.8415 0.5364 0.230 Uiso 1 1 calc R

loop_
_atom_site_aniso_label
_atom_site_aniso_U_11
_atom_site_aniso_U_22
_atom_site_aniso_U_33
_atom_site_aniso_U_23
_atom_site_aniso_U_13
_atom_site_aniso_U_12
K1 0.0475(4) 0.0535(4) 0.0513(4) 0.0021(4) 0.0135(3) -0.0010(4)
N1 0.0472(16) 0.074(2) 0.0582(18) -0.0070(16) 0.0146(15) -0.0049(14)
O1 0.0443(13) 0.0665(15) 0.0629(14) -0.0014(11) 0.0189(11) -0.0035(11)
O2 0.0508(13) 0.0568(14) 0.0504(14) 0.0019(11) 0.0099(11) 0.0063(10)
O3 0.0523(13) 0.0521(14) 0.0498(14) -0.0040(11) 0.0090(11) -0.0038(10)
O4 0.0754(15) 0.0558(15) 0.0561(14) 0.0038(12) 0.0292(12) -0.0027(12)
O5 0.0610(13) 0.0611(15) 0.0511(14) 0.0062(11) 0.0143(12) 0.0112(11)
O6 0.0589(13) 0.0512(14) 0.0483(13) -0.0001(11) 0.0137(10) -0.0009(11)
O7 0.0614(13) 0.0570(15) 0.0581(13) 0.0030(12) 0.0211(11) 0.0015(12)
O8 0.215(5) 0.306(6) 0.103(3) 0.007(4) 0.049(4) 0.018(5)
C1 0.061(2) 0.091(3) 0.070(3) -0.018(2) 0.019(2) -0.0093(19)
C2 0.071(3) 0.089(3) 0.075(3) -0.016(2) 0.036(2) -0.005(2)
C3 0.052(2) 0.079(3) 0.078(3) -0.004(2) 0.029(2) -0.0061(19)
C4 0.0436(19) 0.054(2) 0.057(2) 0.0047(17) 0.0147(17) -0.0036(16)
C5 0.0424(19) 0.046(2) 0.0479(19) 0.0051(16) 0.0095(16) -0.0006(15)
C6 0.0440(19) 0.0451(19) 0.050(2) 0.0129(16) 0.0117(17) 0.0023(16)
C7 0.058(2) 0.063(2) 0.053(2) -0.0016(17) 0.0140(18) -0.0051(18)
C8 0.063(2) 0.075(3) 0.055(2) -0.0045(19) 0.0068(19) -0.0152(19)
C9 0.044(2) 0.077(3) 0.078(3) -0.003(2) 0.016(2) -0.0133(18)
C10 0.053(2) 0.053(2) 0.070(2) 0.0031(18) 0.0171(19) 0.0053(16)
C11 0.060(2) 0.051(2) 0.062(2) -0.0091(18) 0.0196(18) -0.0002(16)
C12 0.059(2) 0.072(3) 0.044(2) -0.0153(18) 0.0127(17) -0.0061(18)
C13 0.062(2) 0.077(3) 0.0411(19) -0.0020(17) 0.0176(17) -0.0050(18)
C14 0.063(2) 0.064(2) 0.0411(19) 0.0083(17) 0.0050(17) -0.0107(18)
C15 0.063(2) 0.060(2) 0.054(2) 0.0112(18) 0.0028(19) 0.0004(18)
C16 0.068(2) 0.057(2) 0.074(3) 0.0124(19) 0.031(2) 0.0150(17)
C17 0.071(2) 0.052(2) 0.070(3) -0.0036(18) 0.034(2) 0.0005(17)
C18 0.064(2) 0.070(2) 0.047(2) -0.0090(19) 0.0168(17) 0.0079(19)
C19 0.067(2) 0.082(3) 0.044(2) 0.0043(18) 0.0189(18) 0.0081(19)
C20 0.076(2) 0.063(3) 0.046(2) 0.0073(18) 0.0123(18) -0.0026(19)
C21 0.067(2) 0.054(2) 0.053(2) 0.0056(18) 0.0033(19) 0.0046(17)
C22 0.167(7) 0.234(7) 0.190(8) 0.024(7) 0.105(6) 0.067(6)
C23 0.131(6) 0.131(5) 0.180(7) 0.052(5) -0.014(5) 0.010(4)
C24 0.173(7) 0.215(7) 0.128(6) 0.031(5) 0.043(6) 0.059(5)
C25 0.140(6) 0.269(9) 0.159(7) 0.006(7) 0.031(6) 0.018(5)

loop_
_atom_type_symbol
_atom_type_description
_atom_type_scat_dispersion_real
_atom_type_scat_dispersion_imag
_atom_type_scat_source
C C 0.0033 0.0016 'International Tables Vol C Tables 4.2.6.8 and 6.1.1.4'
H H 0.0000 0.0000 'International Tables Vol C Tables 4.2.6.8 and 6.1.1.4'
N N 0.0061 0.0033 'International Tables Vol C Tables 4.2.6.8 and 6.1.1.4'
O O 0.0106 0.0060 'International Tables Vol C Tables 4.2.6.8 and 6.1.1.4'
K K 0.2009 0.2494 'International Tables Vol C Tables 4.2.6.8 and 6.1.1.4'

loop_
_geom_angle_atom_site_label_1
_geom_angle_atom_site_label_2
_geom_angle_atom_site_label_3
_geom_angle
O1 K1 N1 59.71(7)
O1 K1 O4 82.40(6)
N1 K1 O4 123.80(7)
O1 K1 O2 91.64(6)
N1 K1 O2 104.13(7)
O4 K1 O2 117.82(6)
O1 K1 O3 77.13(5)
N1 K1 O3 134.08(7)
O4 K1 O3 58.76(6)
O2 K1 O3 59.59(6)
O1 K1 O5 120.74(6)
N1 K1 O5 107.06(7)
O4 K1 O5 56.94(6)
O2 K1 O5 143.29(6)
O3 K1 O5 108.08(6)
O1 K1 O6 141.44(5)
N1 K1 O6 83.48(7)
O4 K1 O6 112.79(6)
O2 K1 O6 109.46(6)
O3 K1 O6 141.35(5)
O5 K1 O6 56.43(6)
O1 K1 O7 131.79(6)
N1 K1 O7 92.35(7)
O4 K1 O7 141.73(6)
O2 K1 O7 55.47(6)
O3 K1 O7 106.65(5)
O5 K1 O7 104.03(6)
O6 K1 O7 54.20(6)
C1 N1 C5 118.4(3)
C1 N1 K1 122.9(2)
C5 N1 K1 117.92(19)
C6 O1 K1 121.72(18)
C21 O2 C10 112.3(2)
C21 O2 K1 125.23(17)
C10 O2 K1 116.88(16)
C11 O3 C12 111.1(2)
C11 O3 K1 100.15(15)
C12 O3 K1 102.06(15)
C14 O4 C13 113.9(2)
C14 O4 K1 122.41(17)
C13 O4 K1 119.47(17)
C15 O5 C16 112.5(2)
C15 O5 K1 106.87(16)
C16 O5 K1 109.37(16)
C18 O6 C17 112.1(2)
C18 O6 K1 121.72(16)
C17 O6 K1 116.51(16)
C19 O7 C20 113.3(2)
C19 O7 K1 111.02(16)
C20 O7 K1 105.57(16)
C25 O8 C22 113.2(5)
N1 C1 C2 123.9(3)
N1 C1 H1 118.1
C2 C1 H1 118.1
C3 C2 C1 118.4(3)
C3 C2 H2 120.8
C1 C2 H2 120.8
C2 C3 C4 120.4(3)
C2 C3 H3 119.8
C4 C3 H3 119.8
C3 C4 C9 123.1(3)
C3 C4 C5 117.4(3)
C9 C4 C5 119.5(3)
N1 C5 C4 121.5(3)
N1 C5 C6 117.4(3)
C4 C5 C6 121.1(3)
O1 C6 C7 122.9(3)
O1 C6 C5 121.7(3)
C7 C6 C5 115.4(3)
C8 C7 C6 122.2(3)
C8 C7 H7 118.9
C6 C7 H7 118.9
C9 C8 C7 122.3(3)
C9 C8 H8 118.8
C7 C8 H8 118.8
C8 C9 C4 119.4(3)
C8 C9 H9 120.3
C4 C9 H9 120.3
O2 C10 C11 109.1(2)
O2 C10 H10A 109.9
C11 C10 H10A 109.9
O2 C10 H10B 109.9
C11 C10 H10B 109.9
H10A C10 H10B 108.3
O3 C11 C10 109.9(2)
O3 C11 H11A 109.7
C10 C11 H11A 109.7
O3 C11 H11B 109.7
C10 C11 H11B 109.7
H11A C11 H11B 108.2
O3 C12 C13 109.9(2)
O3 C12 H12A 109.7
C13 C12 H12A 109.7
O3 C12 H12B 109.7
C13 C12 H12B 109.7
H12A C12 H12B 108.2
O4 C13 C12 108.4(2)
O4 C13 H13A 110.0
C12 C13 H13A 110.0
O4 C13 H13B 110.0
C12 C13 H13B 110.0
H13A C13 H13B 108.4
O4 C14 C15 108.6(3)
O4 C14 H14A 110.0
C15 C14 H14A 110.0
O4 C14 H14B 110.0
C15 C14 H14B 110.0
H14A C14 H14B 108.4
O5 C15 C14 108.2(2)
O5 C15 H15A 110.1
C14 C15 H15A 110.1
O5 C15 H15B 110.1
C14 C15 H15B 110.1
H15A C15 H15B 108.4
O5 C16 C17 108.7(2)
O5 C16 H16A 109.9
C17 C16 H16A 109.9
O5 C16 H16B 109.9
C17 C16 H16B 109.9
H16A C16 H16B 108.3
O6 C17 C16 109.8(3)
O6 C17 H17A 109.7
C16 C17 H17A 109.7
O6 C17 H17B 109.7
C16 C17 H17B 109.7
H17A C17 H17B 108.2
O6 C18 C19 109.1(3)
O6 C18 H18A 109.9
C19 C18 H18A 109.9
O6 C18 H18B 109.9
C19 C18 H18B 109.9
H18A C18 H18B 108.3
O7 C19 C18 109.4(3)
O7 C19 H19A 109.8
C18 C19 H19A 109.8
O7 C19 H19B 109.8
C18 C19 H19B 109.8
H19A C19 H19B 108.3
O7 C20 C21 108.9(3)
O7 C20 H20A 109.9
C21 C20 H20A 109.9
O7 C20 H20B 109.9
C21 C20 H20B 109.9
H20A C20 H20B 108.3
O2 C21 C20 108.7(2)
O2 C21 H21A 110.0
C20 C21 H21A 110.0
O2 C21 H21B 110.0
C20 C21 H21B 110.0
H21A C21 H21B 108.3
O8 C22 C23 103.7(5)
O8 C22 H22A 111.0
C23 C22 H22A 111.0
O8 C22 H22B 111.0
C23 C22 H22B 111.0
H22A C22 H22B 109.0
C24 C23 C22 102.9(5)
C24 C23 H23A 111.2
C22 C23 H23A 111.2
C24 C23 H23B 111.2
C22 C23 H23B 111.2
H23A C23 H23B 109.1
C25 C24 C23 104.5(6)
C25 C24 H24A 110.8
C23 C24 H24A 110.8
C25 C24 H24B 110.8
C23 C24 H24B 110.8
H24A C24 H24B 108.9
O8 C25 C24 108.8(6)
O8 C25 H25A 109.9
C24 C25 H25A 109.9
O8 C25 H25B 109.9
C24 C25 H25B 109.9
H25A C25 H25B 108.3

loop_
_geom_bond_atom_site_label_1
_geom_bond_atom_site_label_2
_geom_bond_distance
K1 O1 2.728(2)
K1 N1 2.830(2)
K1 O4 2.844(2)
K1 O2 2.8534(19)
K1 O3 2.9581(19)
K1 O5 2.980(2)
K1 O6 3.046(2)
K1 O7 3.134(2)
N1 C1 1.327(3)
N1 C5 1.362(3)
O1 C6 1.291(3)
O2 C21 1.416(3)
O2 C10 1.432(3)
O3 C11 1.423(3)
O3 C12 1.437(3)
O4 C14 1.413(3)
O4 C13 1.422(3)
O5 C15 1.431(3)
O5 C16 1.436(3)
O6 C18 1.426(3)
O6 C17 1.428(3)
O7 C19 1.415(3)
O7 C20 1.420(3)
O8 C25 1.340(6)
O8 C22 1.362(6)
C1 C2 1.397(4)
C1 H1 0.9300
C2 C3 1.361(4)
C2 H2 0.9300
C3 C4 1.409(4)
C3 H3 0.9300
C4 C9 1.410(4)
C4 C5 1.425(4)
C5 C6 1.461(4)
C6 C7 1.406(4)
C7 C8 1.397(4)
C7 H7 0.9300
C8 C9 1.362(4)
C8 H8 0.9300
C9 H9 0.9300
C10 C11 1.489(4)
C10 H10A 0.9700
C10 H10B 0.9700
C11 H11A 0.9700
C11 H11B 0.9700
C12 C13 1.492(4)
C12 H12A 0.9700
C12 H12B 0.9700
C13 H13A 0.9700
C13 H13B 0.9700
C14 C15 1.493(4)
C14 H14A 0.9700
C14 H14B 0.9700
C15 H15A 0.9700
C15 H15B 0.9700
C16 C17 1.475(4)
C16 H16A 0.9700
C16 H16B 0.9700
C17 H17A 0.9700
C17 H17B 0.9700
C18 C19 1.492(4)
C18 H18A 0.9700
C18 H18B 0.9700
C19 H19A 0.9700
C19 H19B 0.9700
C20 C21 1.493(4)
C20 H20A 0.9700
C20 H20B 0.9700
C21 H21A 0.9700
C21 H21B 0.9700
C22 C23 1.506(7)
C22 H22A 0.9700
C22 H22B 0.9700
C23 C24 1.477(7)
C23 H23A 0.9700
C23 H23B 0.9700
C24 C25 1.402(7)
C24 H24A 0.9700
C24 H24B 0.9700
C25 H25A 0.9700
C25 H25B 0.9700

loop_
_geom_torsion_atom_site_label_1
_geom_torsion_atom_site_label_2
_geom_torsion_atom_site_label_3
_geom_torsion_atom_site_label_4
_geom_torsion
O1 K1 N1 C1 -179.5(3)
O4 K1 N1 C1 -124.6(2)
O2 K1 N1 C1 97.0(2)
O3 K1 N1 C1 158.1(2)
O5 K1 N1 C1 -63.4(3)
O6 K1 N1 C1 -11.5(2)
O7 K1 N1 C1 42.1(3)
O1 K1 N1 C5 -9.56(19)
O4 K1 N1 C5 45.3(2)
O2 K1 N1 C5 -93.1(2)
O3 K1 N1 C5 -32.0(2)
O5 K1 N1 C5 106.5(2)
O6 K1 N1 C5 158.4(2)
O7 K1 N1 C5 -148.0(2)
N1 K1 O1 C6 10.72(19)
O4 K1 O1 C6 -126.0(2)
O2 K1 O1 C6 116.15(19)
O3 K1 O1 C6 174.4(2)
O5 K1 O1 C6 -82.0(2)
O6 K1 O1 C6 -8.6(2)
O7 K1 O1 C6 73.5(2)
O1 K1 O2 C21 -141.0(2)
N1 K1 O2 C21 -81.9(2)
O4 K1 O2 C21 136.7(2)
O3 K1 O2 C21 144.9(2)
O5 K1 O2 C21 65.6(2)
O6 K1 O2 C21 6.1(2)
O7 K1 O2 C21 1.1(2)
O1 K1 O2 C10 67.42(18)
N1 K1 O2 C10 126.55(18)
O4 K1 O2 C10 -14.85(19)
O3 K1 O2 C10 -6.62(17)
O5 K1 O2 C10 -85.9(2)
O6 K1 O2 C10 -145.47(17)
O7 K1 O2 C10 -150.45(19)
O1 K1 O3 C11 -62.20(15)
N1 K1 O3 C11 -42.47(19)
O4 K1 O3 C11 -151.04(17)
O2 K1 O3 C11 37.48(15)
O5 K1 O3 C11 179.31(15)
O6 K1 O3 C11 120.86(16)
O7 K1 O3 C11 67.98(16)
O1 K1 O3 C12 52.16(16)
N1 K1 O3 C12 71.89(19)
O4 K1 O3 C12 -36.68(16)
O2 K1 O3 C12 151.84(18)
O5 K1 O3 C12 -66.33(17)
O6 K1 O3 C12 -124.78(17)
O7 K1 O3 C12 -177.66(16)
O1 K1 O4 C14 131.6(2)
N1 K1 O4 C14 86.2(2)
O2 K1 O4 C14 -140.55(18)
O3 K1 O4 C14 -148.9(2)
O5 K1 O4 C14 -2.99(18)
O6 K1 O4 C14 -11.5(2)
O7 K1 O4 C14 -72.0(2)
O1 K1 O4 C13 -73.01(19)
N1 K1 O4 C13 -118.45(19)
O2 K1 O4 C13 14.8(2)
O3 K1 O4 C13 6.52(17)
O5 K1 O4 C13 152.4(2)
O6 K1 O4 C13 143.90(18)
O7 K1 O4 C13 83.4(2)
O1 K1 O5 C15 -20.75(19)
N1 K1 O5 C15 -85.20(18)
O4 K1 O5 C15 34.44(16)
O2 K1 O5 C15 127.81(17)
O3 K1 O5 C15 64.75(17)
O6 K1 O5 C15 -154.95(18)
O7 K1 O5 C15 177.85(16)
O1 K1 O5 C16 101.27(18)
N1 K1 O5 C16 36.82(18)
O4 K1 O5 C16 156.46(19)
O2 K1 O5 C16 -110.17(18)
O3 K1 O5 C16 -173.23(17)
O6 K1 O5 C16 -32.93(16)
O7 K1 O5 C16 -60.13(18)
O1 K1 O6 C18 117.8(2)
N1 K1 O6 C18 101.0(2)
O4 K1 O6 C18 -134.97(19)
O2 K1 O6 C18 -1.7(2)
O3 K1 O6 C18 -67.0(2)
O5 K1 O6 C18 -143.5(2)
O7 K1 O6 C18 3.35(18)
O1 K1 O6 C17 -98.89(19)
N1 K1 O6 C17 -115.65(19)
O4 K1 O6 C17 8.37(19)
O2 K1 O6 C17 141.64(18)
O3 K1 O6 C17 76.3(2)
O5 K1 O6 C17 -0.17(17)
O7 K1 O6 C17 146.69(19)
O1 K1 O7 C19 -100.53(19)
N1 K1 O7 C19 -50.34(19)
O4 K1 O7 C19 111.66(19)
O2 K1 O7 C19 -155.9(2)
O3 K1 O7 C19 172.01(18)
O5 K1 O7 C19 57.89(19)
O6 K1 O7 C19 29.89(18)
O1 K1 O7 C20 22.65(19)
N1 K1 O7 C20 72.84(17)
O4 K1 O7 C20 -125.16(17)
O2 K1 O7 C20 -32.72(16)
O3 K1 O7 C20 -64.81(17)
O5 K1 O7 C20 -178.93(16)
O6 K1 O7 C20 153.07(18)
C5 N1 C1 C2 1.0(5)
K1 N1 C1 C2 170.8(3)
N1 C1 C2 C3 -1.2(6)
C1 C2 C3 C4 0.2(5)
C2 C3 C4 C9 -179.1(3)
C2 C3 C4 C5 0.9(5)
C1 N1 C5 C4 0.2(4)
K1 N1 C5 C4 -170.2(2)
C1 N1 C5 C6 179.1(3)
K1 N1 C5 C6 8.7(3)
C3 C4 C5 N1 -1.1(4)
C9 C4 C5 N1 178.9(3)
C3 C4 C5 C6 -180.0(3)
C9 C4 C5 C6 0.0(4)
K1 O1 C6 C7 169.3(2)
K1 O1 C6 C5 -11.6(3)
N1 C5 C6 O1 1.4(4)
C4 C5 C6 O1 -179.7(3)
N1 C5 C6 C7 -179.4(3)
C4 C5 C6 C7 -0.5(4)
O1 C6 C7 C8 179.7(3)
C5 C6 C7 C8 0.5(4)
C6 C7 C8 C9 0.0(5)
C7 C8 C9 C4 -0.4(5)
C3 C4 C9 C8 -179.6(3)
C5 C4 C9 C8 0.4(5)
C21 O2 C10 C11 180.0(2)
K1 O2 C10 C11 -24.9(3)
C12 O3 C11 C10 -179.0(2)
K1 O3 C11 C10 -71.7(2)
O2 C10 C11 O3 70.1(3)
C11 O3 C12 C13 175.8(2)
K1 O3 C12 C13 69.7(2)
C14 O4 C13 C12 -178.2(2)
K1 O4 C13 C12 24.4(3)
O3 C12 C13 O4 -66.8(3)
C13 O4 C14 C15 175.7(2)
K1 O4 C14 C15 -27.7(3)
C16 O5 C15 C14 174.7(2)
K1 O5 C15 C14 -65.3(2)
O4 C14 C15 O5 63.3(3)
C15 O5 C16 C17 -174.2(2)
K1 O5 C16 C17 67.2(3)
C18 O6 C17 C16 179.1(2)
K1 O6 C17 C16 32.4(3)
O5 C16 C17 O6 -67.6(3)
C17 O6 C18 C19 -178.9(2)
K1 O6 C18 C19 -34.1(3)
C20 O7 C19 C18 179.4(2)
K1 O7 C19 C18 -62.0(3)
O6 C18 C19 O7 64.4(3)
C19 O7 C20 C21 -175.0(2)
K1 O7 C20 C21 63.3(2)
C10 O2 C21 C20 -177.9(2)
K1 O2 C21 C20 29.5(3)
O7 C20 C21 O2 -64.2(3)
C25 O8 C22 C23 -12.3(9)
O8 C22 C23 C24 23.0(7)
C22 C23 C24 C25 -25.7(8)
C22 O8 C25 C24 -4.5(10)
C23 C24 C25 O8 19.6(9)
